data_4327216
loop_
_publ_author_name
'Olivier Cador'
'H\'el\`ene Cattey'
'Jean-Fran\,cois Halet'
'Walter Meier'
'Yves Mugnier'
'Joachim Wachter'
'Jean-Yves Saillard'
'Bachir Zouchoune'
'Manfred Zabel'

_publ_section_title
;
 Electron-Sponge Behavior and Electronic Structures in Cobalt-Centered
 Pentagonal Prismatic Co11Te7(CO)10 and Co11Te5(CO)15 Cluster Anions
;
_journal_name_full 'Inorganic Chemistry'
_journal_page_first 501
_journal_page_last 509
_journal_paper_doi 10.1021/ic061904+
_journal_volume 46
_journal_year 2007
_chemical_compound_source 'see text'
_chemical_formula_moiety 'C22 H30 Nb O2, C15 Co11 O15 Te5'
_chemical_formula_sum 'C37 H30 Co11 Nb O17 Te5'
_chemical_formula_weight 2125.75
_chemical_name_systematic ' ?'
_space_group_IT_number 62
_symmetry_cell_setting orthorhombic
_symmetry_Int_Tables_number 62
_symmetry_space_group_name_Hall '-P 2ac 2n'
_symmetry_space_group_name_H-M 'P n m a'
_atom_sites_solution_hydrogens geom
_atom_sites_solution_primary direct
_atom_sites_solution_secondary difmap
_cell_angle_alpha 90
_cell_angle_beta 90
_cell_angle_gamma 90
_cell_formula_units_Z 4
_cell_length_a 15.6403(17)
_cell_length_b 16.6383(15)
_cell_length_c 20.448(3)
_cell_measurement_reflns_used 8000
_cell_measurement_temperature 173
_cell_measurement_theta_max 25.74
_cell_measurement_theta_min 1.99
_cell_volume 5321.1(11)
_computing_cell_refinement 'STOE (1998)'
_computing_data_collection 'STOE (1998)'
_computing_data_reduction 'STOE (1998)'
_computing_molecular_graphics 'PLATON (Spek, 1990)'
_computing_publication_material 'PLATON (Spek, 1990)'
_computing_structure_refinement 'SHELXL-97 (Sheldrick, 1997)'
_computing_structure_solution 'SIR-97 (Altomare, 1993)'
_diffrn_ambient_temperature 173(1)
_diffrn_measured_fraction_theta_full 0.992
_diffrn_measured_fraction_theta_max 0.992
_diffrn_measurement_device_type 'STOE-IPDS diffractometer'
_diffrn_measurement_method rotation
_diffrn_radiation_monochromator graphite
_diffrn_radiation_source 'fine-focus sealed tube'
_diffrn_radiation_type 'Mo K\a'
_diffrn_radiation_wavelength 0.71073
_diffrn_reflns_av_R_equivalents 0.1550
_diffrn_reflns_av_sigmaI/netI 0.1060
_diffrn_reflns_limit_h_max 19
_diffrn_reflns_limit_h_min -19
_diffrn_reflns_limit_k_max 20
_diffrn_reflns_limit_k_min -20
_diffrn_reflns_limit_l_max 24
_diffrn_reflns_limit_l_min -24
_diffrn_reflns_number 62764
_diffrn_reflns_reduction_process ' ?'
_diffrn_reflns_theta_full 25.74
_diffrn_reflns_theta_max 25.74
_diffrn_reflns_theta_min 1.99
_diffrn_standards_decay_% 0
_diffrn_standards_interval_count 0
_diffrn_standards_interval_time 0
_diffrn_standards_number 0
_exptl_absorpt_coefficient_mu 6.287
_exptl_absorpt_correction_T_max 0.9072
_exptl_absorpt_correction_T_min 0.7713
_exptl_absorpt_correction_type numerical
_exptl_absorpt_process_details 'numerical from crystal shape (X-SHAPE, X-RED. STOE, 1996)'
_exptl_crystal_colour black-brown
_exptl_crystal_density_diffrn 2.654
_exptl_crystal_density_method 'Not Measured'
_exptl_crystal_description stick
_exptl_crystal_F_000 3944
_exptl_crystal_size_max 0.28
_exptl_crystal_size_mid 0.02
_exptl_crystal_size_min 0.02
_refine_diff_density_max 0.754
_refine_diff_density_min -0.815
_refine_diff_density_rms 0.154
_refine_ls_extinction_method none
_refine_ls_goodness_of_fit_ref 0.553
_refine_ls_hydrogen_treatment mixed
_refine_ls_matrix_type full
_refine_ls_number_parameters 343
_refine_ls_number_reflns 5230
_refine_ls_number_restraints 0
_refine_ls_restrained_S_all 0.553
_refine_ls_R_factor_all 0.0858
_refine_ls_R_factor_gt 0.0322
_refine_ls_shift/su_max 0.001
_refine_ls_shift/su_mean 0.000
_refine_ls_structure_factor_coef Fsqd
_refine_ls_weighting_details 'calc w=1/[\s^2^(Fo^2^)+(0.1000P)^2^]         where P=(Fo^2^+2Fc^2^)/3'
_refine_ls_weighting_scheme calc
_refine_ls_wR_factor_gt 0.0779
_refine_ls_wR_factor_ref 0.1072
_reflns_number_gt 2840
_reflns_number_total 5230
_reflns_threshold_expression I>2\\s(I)
_cod_data_source_file ic0619042Bsi20061005_102523.cif
_cod_data_source_block c246
_cod_database_code 4327216

loop_
_symmetry_equiv_pos_as_xyz
x,y,z
1/2-x,-y,1/2+z
1/2+x,1/2-y,1/2-z
-x,1/2+y,-z
-x,-y,-z
1/2+x,y,1/2-z
1/2-x,1/2+y,1/2+z
x,1/2-y,z

loop_
_atom_site_aniso_label
_atom_site_aniso_U_11
_atom_site_aniso_U_22
_atom_site_aniso_U_33
_atom_site_aniso_U_23
_atom_site_aniso_U_13
_atom_site_aniso_U_12
Nb1 0.0191(5) 0.0171(6) 0.0236(5) 0.0000 -0.0004(4) 0.0000
O10 0.064(8) 0.095(11) 0.039(6) 0.0000 -0.036(6) 0.0000
O11 0.038(6) 0.054(8) 0.082(9) 0.0000 0.018(6) 0.0000
C10 0.034(8) 0.036(9) 0.043(9) 0.0000 -0.005(7) 0.0000
C11 0.027(8) 0.033(9) 0.054(9) 0.0000 0.012(7) 0.0000
C12 0.042(6) 0.013(5) 0.045(6) 0.007(4) -0.008(5) 0.001(4)
C13 0.030(5) 0.017(5) 0.039(5) -0.009(4) 0.003(4) 0.007(4)
C14 0.039(5) 0.009(4) 0.026(4) 0.001(4) 0.008(4) -0.001(4)
C15 0.034(5) 0.020(5) 0.032(5) 0.001(4) 0.011(4) -0.002(4)
C16 0.045(6) 0.017(5) 0.033(5) 0.011(4) -0.003(4) -0.010(4)
C17 0.055(8) 0.051(9) 0.080(9) 0.011(7) -0.021(7) 0.016(6)
C18 0.061(8) 0.034(7) 0.081(9) -0.020(6) 0.027(7) 0.001(6)
C19 0.063(7) 0.032(6) 0.026(5) -0.010(4) -0.007(5) -0.010(5)
C20 0.031(5) 0.044(7) 0.064(7) -0.014(6) 0.007(5) -0.011(5)
C21 0.085(9) 0.058(9) 0.033(6) 0.018(6) -0.006(6) -0.035(7)
Te1 0.0423(4) 0.0142(3) 0.0241(3) 0.0006(2) -0.0034(3) 0.0006(3)
Te2 0.0218(4) 0.0443(6) 0.0336(5) 0.0000 0.0019(4) 0.0000
Te3 0.0363(5) 0.0289(5) 0.0205(4) 0.0000 -0.0025(3) 0.0000
Te4 0.0237(4) 0.0427(6) 0.0389(5) 0.0000 0.0084(4) 0.0000
Co1 0.0202(8) 0.0140(9) 0.0194(7) 0.0000 -0.0001(6) 0.0000
Co2 0.0240(6) 0.0232(7) 0.0243(6) 0.0020(5) -0.0011(5) 0.0033(5)
Co3 0.0267(6) 0.0204(7) 0.0256(6) 0.0034(5) 0.0043(5) -0.0017(5)
Co4 0.0236(6) 0.0193(7) 0.0509(8) 0.0042(6) -0.0076(5) -0.0040(5)
Co5 0.0487(8) 0.0195(7) 0.0219(6) -0.0009(5) -0.0065(5) -0.0013(6)
Co6 0.0339(7) 0.0209(7) 0.0338(7) 0.0021(6) 0.0132(5) 0.0066(6)
O1 0.050(5) 0.038(5) 0.085(6) 0.018(5) -0.021(4) 0.003(4)
O2 0.081(6) 0.043(5) 0.058(5) 0.024(4) 0.027(5) 0.003(4)
O3 0.051(5) 0.053(6) 0.084(6) -0.008(5) 0.013(4) -0.032(4)
O4 0.066(8) 0.035(7) 0.051(7) 0.0000 -0.024(6) 0.0000
O5 0.037(4) 0.060(7) 0.075(6) 0.008(5) -0.022(4) -0.007(4)
O6 0.076(7) 0.027(6) 0.023(5) 0.0000 -0.009(5) 0.0000
O7 0.055(5) 0.073(7) 0.033(4) 0.001(4) 0.003(4) 0.015(4)
O8 0.059(7) 0.054(8) 0.028(5) 0.0000 0.019(5) 0.0000
O9 0.046(4) 0.033(5) 0.086(6) -0.003(4) 0.012(4) 0.019(4)
C1 0.037(5) 0.037(6) 0.034(5) 0.005(5) -0.008(4) -0.002(5)
C2 0.049(6) 0.032(6) 0.035(5) 0.003(5) 0.015(5) 0.000(5)
C3 0.042(6) 0.030(6) 0.047(6) -0.005(5) 0.010(5) -0.003(5)
C4 0.016(6) 0.025(8) 0.036(7) 0.0000 -0.006(5) 0.0000
C5 0.035(6) 0.051(8) 0.089(9) 0.039(7) -0.009(6) 0.005(6)
C6 0.037(8) 0.027(8) 0.031(7) 0.0000 0.000(6) 0.0000
C7 0.055(7) 0.044(7) 0.049(6) 0.023(6) 0.032(6) 0.024(6)
C8 0.037(8) 0.040(9) 0.024(7) 0.0000 0.011(6) 0.0000
C9 0.039(6) 0.026(6) 0.033(5) -0.005(4) 0.004(4) -0.003(5)

loop_
_atom_site_label
_atom_site_type_symbol
_atom_site_thermal_displace_type
_atom_site_fract_x
_atom_site_fract_y
_atom_site_fract_z
_atom_site_occupancy
_atom_site_U_iso_or_equiv
_atom_site_calc_flag
_atom_site_refinement_flags
Nb1 Nb Uani -0.01081(7) -0.25000 0.85032(5) 1.000 0.0199(3) . .
O10 O Uani 0.0774(8) -0.25000 0.9914(5) 1.000 0.066(5) . .
O11 O Uani 0.1785(7) -0.25000 0.7926(6) 1.000 0.058(4) . .
C10 C Uani 0.0461(9) -0.25000 0.9415(7) 1.000 0.038(5) . .
C11 C Uani 0.1106(9) -0.25000 0.8131(8) 1.000 0.038(5) . .
C12 C Uani 0.0236(6) -0.3884(6) 0.8634(5) 1.000 0.033(3) . .
C13 C Uani 0.0063(6) -0.3778(6) 0.7950(5) 1.000 0.029(3) . .
C14 C Uani -0.0813(6) -0.3571(5) 0.7877(4) 1.000 0.025(3) . .
C15 C Uani -0.1184(6) -0.3562(6) 0.8516(4) 1.000 0.029(3) . .
C16 C Uani -0.0556(6) -0.3759(6) 0.8981(4) 1.000 0.032(3) . .
C17 C Uani 0.1033(8) -0.4251(8) 0.8913(7) 1.000 0.062(5) . .
C18 C Uani 0.0644(8) -0.4001(8) 0.7397(7) 1.000 0.059(5) . .
C19 C Uani -0.1275(7) -0.3530(7) 0.7247(5) 1.000 0.040(3) . .
C20 C Uani -0.2142(6) -0.3515(7) 0.8640(6) 1.000 0.046(4) . .
C21 C Uani -0.0733(9) -0.3928(8) 0.9693(5) 1.000 0.059(5) . .
Te1 Te Uani 0.03140(4) 0.09226(4) 0.61760(3) 1.000 0.0269(2) . .
Te2 Te Uani 0.25516(5) 0.25000 0.63147(4) 1.000 0.0332(3) . .
Te3 Te Uani 0.08929(6) 0.25000 0.78035(4) 1.000 0.0286(3) . .
Te4 Te Uani -0.15280(5) 0.25000 0.70628(5) 1.000 0.0351(3) . .
Co1 Co Uani 0.03394(10) 0.25000 0.61477(7) 1.000 0.0179(5) . .
Co2 Co Uani 0.13983(7) 0.17156(8) 0.68320(6) 1.000 0.0238(4) . .
Co3 Co Uani -0.01852(7) 0.17253(7) 0.71484(6) 1.000 0.0242(4) . .
Co4 Co Uani -0.10899(8) 0.17612(8) 0.60212(7) 1.000 0.0313(4) . .
Co5 Co Uani 0.00088(9) 0.17401(8) 0.50966(6) 1.000 0.0300(4) . .
Co6 Co Uani 0.15372(8) 0.17501(8) 0.55174(6) 1.000 0.0295(4) . .
O1 O Uani 0.2372(5) 0.0404(5) 0.7411(5) 1.000 0.058(3) . .
O2 O Uani -0.0692(6) 0.0558(5) 0.8139(4) 1.000 0.061(3) . .
O3 O Uani -0.2445(5) 0.0559(6) 0.6050(5) 1.000 0.063(3) . .
O4 O Uani -0.2283(7) 0.25000 0.5101(5) 1.000 0.051(4) . .
O5 O Uani -0.1351(5) 0.0758(6) 0.4568(4) 1.000 0.057(3) . .
O6 O Uani -0.0316(7) 0.25000 0.3841(4) 1.000 0.042(3) . .
O7 O Uani 0.1081(5) 0.0816(6) 0.4244(3) 1.000 0.054(3) . .
O8 O Uani 0.2225(7) 0.25000 0.4339(5) 1.000 0.047(4) . .
O9 O Uani 0.2819(5) 0.0493(5) 0.5329(4) 1.000 0.055(3) . .
C1 C Uani 0.1994(6) 0.0918(7) 0.7181(5) 1.000 0.036(3) . .
C2 C Uani -0.0499(7) 0.1009(7) 0.7745(5) 1.000 0.039(3) . .
C3 C Uani -0.1900(7) 0.1016(7) 0.6047(5) 1.000 0.040(3) . .
C4 C Uani -0.1719(7) 0.25000 0.5467(6) 1.000 0.026(4) . .
C5 C Uani -0.0854(7) 0.1160(8) 0.4845(7) 1.000 0.058(4) . .
C6 C Uani -0.0168(9) 0.25000 0.4399(6) 1.000 0.032(4) . .
C7 C Uani 0.0831(7) 0.1206(8) 0.4656(6) 1.000 0.049(4) . .
C8 C Uani 0.1913(9) 0.25000 0.4844(6) 1.000 0.034(5) . .
C9 C Uani 0.2317(6) 0.0976(6) 0.5396(5) 1.000 0.033(3) . .
H17A H Uiso 0.15300 -0.39340 0.87790 1.000 0.0740 calc R
H17B H Uiso 0.10930 -0.48030 0.87510 1.000 0.0740 calc R
H17C H Uiso 0.09950 -0.42570 0.93910 1.000 0.0740 calc R
H18A H Uiso 0.07560 -0.45800 0.74100 1.000 0.0710 calc R
H18B H Uiso 0.11840 -0.37070 0.74390 1.000 0.0710 calc R
H18C H Uiso 0.03710 -0.38610 0.69810 1.000 0.0710 calc R
H19A H Uiso -0.12610 -0.40590 0.70350 1.000 0.0480 calc R
H19B H Uiso -0.09990 -0.31330 0.69620 1.000 0.0480 calc R
H19C H Uiso -0.18700 -0.33730 0.73250 1.000 0.0480 calc R
H20A H Uiso -0.23680 -0.30190 0.84490 1.000 0.0560 calc R
H20B H Uiso -0.24240 -0.39790 0.84380 1.000 0.0560 calc R
H20C H Uiso -0.22500 -0.35180 0.91120 1.000 0.0560 calc R
H21A H Uiso -0.06550 -0.45020 0.97800 1.000 0.0700 calc R
H21B H Uiso -0.03380 -0.36170 0.99660 1.000 0.0700 calc R
H21C H Uiso -0.13230 -0.37740 0.97970 1.000 0.0700 calc R

loop_
_atom_type_symbol
_atom_type_description
_atom_type_scat_dispersion_real
_atom_type_scat_dispersion_imag
_atom_type_scat_source
Te Te -0.5308 1.6751 'International Tables Vol C Tables 4.2.6.8 and 6.1.1.4'
O O 0.0106 0.0060 'International Tables Vol C Tables 4.2.6.8 and 6.1.1.4'
Nb Nb -2.0727 0.6215 'International Tables Vol C Tables 4.2.6.8 and 6.1.1.4'
Co Co 0.3494 0.9721 'International Tables Vol C Tables 4.2.6.8 and 6.1.1.4'
H H 0.0000 0.0000 'International Tables Vol C Tables 4.2.6.8 and 6.1.1.4'
C C 0.0033 0.0016 'International Tables Vol C Tables 4.2.6.8 and 6.1.1.4'

loop_
_exptl_crystal_face_index_h
_exptl_crystal_face_index_k
_exptl_crystal_face_index_l
_exptl_crystal_face_perp_dist
-1 0 -1 0.0104
1 0 1 0.0104
-1 0 1 0.0111
1 0 -1 0.0111
0 1 0 0.1538
0 -1 0 0.1538

loop_
_geom_angle_atom_site_label_1
_geom_angle_atom_site_label_2
_geom_angle_atom_site_label_3
_geom_angle
_geom_angle_site_symmetry_1
_geom_angle_site_symmetry_3
_geom_angle_publ_flag
Co5 Te1 Co6 56.67(4) . . yes
Co1 Te1 Co2 58.72(5) . . yes
Co1 Te1 Co3 59.48(4) . . yes
Co1 Te1 Co4 58.52(5) . . yes
Co1 Te1 Co5 57.89(4) . . yes
Co1 Te1 Co6 58.09(5) . . yes
Co2 Te1 Co3 60.88(4) . . yes
Co2 Te1 Co4 110.34(5) . . yes
Co2 Te1 Co5 107.21(5) . . yes
Co2 Te1 Co6 61.75(4) . . yes
Co3 Te1 Co4 63.48(4) . . yes
Co3 Te1 Co5 109.34(5) . . yes
Co3 Te1 Co6 109.94(4) . . yes
Co4 Te1 Co5 58.16(4) . . yes
Co4 Te1 Co6 105.10(5) . . yes
Co2 Te2 Co6 94.40(5) . 8_555 yes
Co2 Te2 Co6 64.38(4) . . yes
Co2 Te2 Co2 63.94(5) . 8_555 yes
Co2 Te2 Co6 64.38(4) 8_555 8_555 yes
Co2 Te2 Co6 94.40(5) 8_555 . yes
Co6 Te2 Co6 57.49(4) . 8_555 yes
Co2 Te3 Co3 61.39(4) . . yes
Co2 Te3 Co3 93.23(5) 8_555 . yes
Co2 Te3 Co2 62.80(5) . 8_555 yes
Co2 Te3 Co3 93.23(5) . 8_555 yes
Co3 Te3 Co3 61.80(4) . 8_555 yes
Co2 Te3 Co3 61.39(4) 8_555 8_555 yes
Co1 Te4 Co4 47.46(4) . 8_555 yes
Co1 Te4 Co3 47.34(4) . . yes
Co1 Te4 Co4 47.46(4) . . yes
Co1 Te4 Co3 47.34(4) . 8_555 yes
Co3 Te4 Co4 94.71(5) . 8_555 yes
Co3 Te4 Co4 65.15(4) . . yes
Co3 Te4 Co3 62.90(4) . 8_555 yes
Co3 Te4 Co4 65.15(4) 8_555 8_555 yes
Co3 Te4 Co4 94.71(5) 8_555 . yes
Co4 Te4 Co4 57.57(5) . 8_555 yes
C10 Nb1 C11 86.3(6) . . yes
C14 Nb1 C15 34.0(3) . . yes
C14 Nb1 C16 56.7(3) . . yes
C12 Nb1 C14 149.6(3) 8_545 . yes
C13 Nb1 C14 116.3(3) 8_545 . yes
C14 Nb1 C14 93.0(3) . 8_545 yes
C14 Nb1 C15 102.8(3) . 8_545 yes
C14 Nb1 C16 135.2(3) . 8_545 yes
C15 Nb1 C16 33.7(3) . . yes
C12 Nb1 C15 148.8(3) 8_545 . yes
C13 Nb1 C15 135.8(3) 8_545 . yes
C14 Nb1 C15 102.8(3) 8_545 . yes
C15 Nb1 C15 92.8(3) . 8_545 yes
C15 Nb1 C16 115.1(3) . 8_545 yes
C12 Nb1 C16 149.2(3) 8_545 . yes
C13 Nb1 C16 169.1(3) 8_545 . yes
C14 Nb1 C16 135.2(3) 8_545 . yes
C15 Nb1 C16 115.1(3) 8_545 . yes
C16 Nb1 C16 120.3(3) . 8_545 yes
C12 Nb1 C13 34.8(3) 8_545 8_545 yes
C12 Nb1 C14 57.2(3) 8_545 8_545 yes
C12 Nb1 C15 56.9(3) 8_545 8_545 yes
C12 Nb1 C16 35.0(3) 8_545 8_545 yes
C13 Nb1 C14 33.8(3) 8_545 8_545 yes
C13 Nb1 C15 56.3(3) 8_545 8_545 yes
C13 Nb1 C16 57.3(3) 8_545 8_545 yes
C14 Nb1 C15 34.0(3) 8_545 8_545 yes
C14 Nb1 C16 56.7(3) 8_545 8_545 yes
C15 Nb1 C16 33.7(3) 8_545 8_545 yes
C10 Nb1 C13 111.9(3) . . yes
C10 Nb1 C14 131.6(2) . . yes
C10 Nb1 C15 106.7(3) . . yes
C10 Nb1 C16 76.1(3) . . yes
C10 Nb1 C12 78.5(3) . 8_545 yes
C10 Nb1 C13 111.9(3) . 8_545 yes
C10 Nb1 C14 131.6(2) . 8_545 yes
C10 Nb1 C15 106.7(3) . 8_545 yes
C10 Nb1 C16 76.1(3) . 8_545 yes
C11 Nb1 C12 80.3(2) . . yes
C11 Nb1 C13 74.0(3) . . yes
C11 Nb1 C14 102.9(4) . . yes
C11 Nb1 C15 130.1(3) . . yes
C11 Nb1 C16 114.8(3) . . yes
C11 Nb1 C12 80.3(2) . 8_545 yes
C11 Nb1 C13 74.0(3) . 8_545 yes
C11 Nb1 C14 102.9(4) . 8_545 yes
C11 Nb1 C15 130.1(3) . 8_545 yes
C11 Nb1 C16 114.8(3) . 8_545 yes
C12 Nb1 C13 34.8(3) . . yes
C12 Nb1 C14 57.2(3) . . yes
C12 Nb1 C15 56.9(3) . . yes
C12 Nb1 C16 35.0(3) . . yes
C12 Nb1 C12 150.7(3) . 8_545 yes
C12 Nb1 C13 151.2(3) . 8_545 yes
C12 Nb1 C14 149.6(3) . 8_545 yes
C12 Nb1 C15 148.8(3) . 8_545 yes
C12 Nb1 C16 149.2(3) . 8_545 yes
C13 Nb1 C14 33.8(3) . . yes
C13 Nb1 C15 56.3(3) . . yes
C13 Nb1 C16 57.3(3) . . yes
C12 Nb1 C13 151.2(3) 8_545 . yes
C13 Nb1 C13 122.7(3) . 8_545 yes
C13 Nb1 C14 116.3(3) . 8_545 yes
C13 Nb1 C15 135.8(3) . 8_545 yes
C13 Nb1 C16 169.1(3) . 8_545 yes
C10 Nb1 C12 78.5(3) . . yes
Te1 Co1 Te4 88.59(4) . . yes
Te1 Co1 Te4 88.59(4) 8_555 . yes
Te1 Co1 Te1 176.94(7) . 8_555 yes
Te1 Co2 Te2 122.58(5) . . yes
Te1 Co2 C1 100.1(3) . . yes
Te2 Co2 Te3 107.18(5) . . yes
Te2 Co2 C1 100.6(3) . . yes
Te3 Co2 C1 103.7(3) . . yes
Te1 Co2 Te3 118.69(5) . . yes
Te1 Co3 Te3 119.03(5) . . yes
Te1 Co3 Te4 118.96(5) . . yes
Te3 Co3 Te4 109.94(5) . . yes
Te3 Co3 C2 99.4(4) . . yes
Te4 Co3 C2 99.4(4) . . yes
Te1 Co3 C2 105.8(4) . . yes
Te1 Co4 Te4 112.36(6) . . yes
Te1 Co4 C4 146.4(3) . . yes
Te1 Co4 C5 77.9(3) . . yes
Te1 Co4 C3 102.9(4) . . yes
Te4 Co4 C3 96.9(3) . . yes
Te4 Co4 C4 92.6(3) . . yes
Te4 Co4 C5 169.6(3) . . yes
Te4 Co4 Co4 61.22(5) . 8_555 yes
C3 Co4 C4 95.6(4) . . yes
C3 Co4 C5 82.0(4) . . yes
Te1 Co4 Co4 122.17(6) . 8_555 yes
Co4 Co4 C4 50.7(2) 8_555 . yes
Co4 Co4 C5 112.3(3) 8_555 . yes
C4 Co4 C5 77.2(4) . . yes
Co4 Co4 C3 134.4(4) 8_555 . yes
Te1 Co5 C7 92.0(4) . . yes
C5 Co5 C6 91.9(6) . . yes
Te1 Co5 C6 170.0(3) . . yes
C6 Co5 C7 93.2(5) . . yes
C5 Co5 C7 97.6(6) . . yes
Te1 Co5 C5 95.9(5) . . yes
Te1 Co6 Te2 111.29(5) . . yes
Te1 Co6 C9 100.6(3) . . yes
Te2 Co6 C7 167.9(3) . . yes
Te2 Co6 C8 87.2(3) . . yes
Te2 Co6 C9 90.9(3) . . yes
C7 Co6 C8 81.6(5) . . yes
Te1 Co6 C7 80.8(3) . . yes
Te1 Co6 C8 152.6(4) . . yes
C8 Co6 C9 99.0(5) . . yes
C7 Co6 C9 86.4(4) . . yes
Nb1 C10 O10 179.9(11) . . yes
Nb1 C11 O11 179.7(9) . . yes
Nb1 C12 C13 74.3(6) . . yes
C13 C12 C16 107.4(8) . . no
Nb1 C12 C16 73.8(6) . . yes
Nb1 C12 C17 128.6(7) . . yes
C16 C12 C17 125.8(10) . . no
C13 C12 C17 125.2(9) . . no
Nb1 C13 C14 74.3(5) . . yes
Nb1 C13 C12 71.0(6) . . yes
C12 C13 C18 126.2(9) . . no
Nb1 C13 C18 129.6(8) . . yes
C12 C13 C14 108.3(8) . . no
C14 C13 C18 124.5(9) . . no
C15 C14 C19 126.7(9) . . no
C13 C14 C15 107.3(8) . . no
C13 C14 C19 125.0(8) . . no
Nb1 C14 C13 71.8(5) . . yes
Nb1 C14 C15 72.4(5) . . yes
Nb1 C14 C19 129.8(7) . . yes
Nb1 C15 C20 130.1(7) . . yes
C14 C15 C16 109.4(8) . . no
Nb1 C15 C16 72.2(6) . . yes
Nb1 C15 C14 73.6(5) . . yes
C16 C15 C20 126.0(8) . . no
C14 C15 C20 123.5(8) . . no
C12 C16 C21 127.3(9) . . no
C12 C16 C15 107.5(8) . . no
Nb1 C16 C12 71.2(5) . . yes
Nb1 C16 C15 74.1(6) . . yes
Nb1 C16 C21 127.3(7) . . yes
C15 C16 C21 124.6(9) . . no
H17A C17 H17B 109.52 . . no
H17B C17 H17C 109.47 . . no
C12 C17 H17B 109.39 . . no
H17A C17 H17C 109.46 . . no
C12 C17 H17A 109.52 . . no
C12 C17 H17C 109.46 . . no
C13 C18 H18A 109.37 . . no
H18B C18 H18C 109.45 . . no
C13 C18 H18C 109.40 . . no
H18A C18 H18B 109.54 . . no
C13 C18 H18B 109.46 . . no
H18A C18 H18C 109.59 . . no
C14 C19 H19A 109.42 . . no
C14 C19 H19B 109.49 . . no
H19B C19 H19C 109.58 . . no
C14 C19 H19C 109.55 . . no
H19A C19 H19B 109.37 . . no
H19A C19 H19C 109.41 . . no
C15 C20 H20C 109.49 . . no
H20A C20 H20B 109.47 . . no
H20A C20 H20C 109.57 . . no
C15 C20 H20B 109.41 . . no
C15 C20 H20A 109.41 . . no
H20B C20 H20C 109.48 . . no
H21A C21 H21C 109.43 . . no
H21B C21 H21C 109.36 . . no
C16 C21 H21A 109.53 . . no
C16 C21 H21B 109.61 . . no
C16 C21 H21C 109.46 . . no
H21A C21 H21B 109.44 . . no
Co2 C1 O1 179.3(8) . . yes
Co3 C2 O2 178.5(9) . . yes
Co4 C3 O3 177.0(10) . . yes
Co4 C4 O4 139.9(3) . . yes
Co4 C4 Co4 78.6(4) . 8_555 yes
Co4 C4 O4 139.9(3) 8_555 . yes
Co4 C5 Co5 68.1(5) . . yes
Co4 C5 O5 124.5(9) . . yes
Co5 C5 O5 167.4(12) . . yes
Co5 C6 O6 139.0(3) . . yes
Co5 C6 Co5 82.1(5) . 8_555 yes
Co5 C6 O6 139.0(3) 8_555 . yes
Co5 C7 Co6 76.3(5) . . yes
Co5 C7 O7 154.1(10) . . yes
Co6 C7 O7 129.7(9) . . yes
Co6 C8 O8 140.1(2) . . yes
Co6 C8 Co6 79.6(5) . 8_555 yes
Co6 C8 O8 140.1(2) 8_555 . yes
Co6 C9 O9 178.7(7) . . yes

loop_
_geom_bond_atom_site_label_1
_geom_bond_atom_site_label_2
_geom_bond_distance
_geom_bond_site_symmetry_2
_geom_bond_publ_flag
Te1 Co5 2.6362(15) . yes
Te1 Co6 2.7146(15) . yes
Te1 Co3 2.5193(14) . yes
Te1 Co1 2.6255(8) . yes
Te1 Co2 2.5330(14) . yes
Te1 Co4 2.6207(15) . yes
Te2 Co2 2.4649(14) . yes
Te2 Co6 2.5946(15) . yes
Te3 Co2 2.5049(15) . yes
Te3 Co3 2.5098(14) . yes
Te4 Co4 2.5528(17) . yes
Te4 Co3 2.4704(13) . yes
Te4 Co1 3.4687(18) . yes
Nb1 C12 2.380(10) . yes
Nb1 C11 2.046(14) . yes
Nb1 C10 2.066(14) . yes
Nb1 C13 2.423(10) . yes
Nb1 C14 2.456(9) . yes
Nb1 C15 2.440(10) . yes
Nb1 C16 2.415(10) . yes
Co2 C1 1.772(11) . yes
Co3 C2 1.775(11) . yes
Co4 C3 1.774(11) . yes
Co4 Co4 2.4585(19) 8_555 yes
Co4 C4 1.940(9) . yes
Co4 C5 2.631(14) . yes
Co5 C6 1.926(9) . yes
Co5 C7 1.804(12) . yes
Co5 C5 1.737(12) . yes
Co6 C7 2.268(12) . yes
Co6 C8 1.949(10) . yes
Co6 C9 1.791(10) . yes
O10 C10 1.132(18) . yes
O11 C11 1.142(18) . yes
O1 C1 1.141(14) . yes
O2 C2 1.142(14) . yes
O3 C3 1.142(14) . yes
O4 C4 1.157(16) . yes
O5 C5 1.172(15) . yes
O6 C6 1.164(15) . yes
O7 C7 1.133(15) . yes
O8 C8 1.142(16) . yes
O9 C9 1.132(13) . yes
C12 C13 1.435(14) . no
C12 C16 1.443(13) . no
C12 C17 1.501(16) . no
C13 C14 1.421(13) . no
C13 C18 1.497(17) . no
C14 C19 1.479(13) . no
C14 C15 1.430(12) . no
C15 C16 1.406(13) . no
C15 C20 1.522(13) . no
C16 C21 1.508(13) . no
C17 H17C 0.9793 . no
C17 H17A 0.9785 . no
C17 H17B 0.9808 . no
C18 H18B 0.9798 . no
C18 H18A 0.9795 . no
C18 H18C 0.9799 . no
C19 H19A 0.9814 . no
C19 H19B 0.9810 . no
C19 H19C 0.9796 . no
C20 H20C 0.9798 . no
C20 H20A 0.9790 . no
C20 H20B 0.9804 . no
C21 H21A 0.9791 . no
C21 H21B 0.9803 . no
C21 H21C 0.9810 . no

loop_
_geom_contact_atom_site_label_1
_geom_contact_atom_site_label_2
_geom_contact_distance
_geom_contact_site_symmetry_2
_geom_contact_publ_flag
Te1 O5 3.573(9) 5_556 no
Te1 O7 3.724(9) 5_556 no
Te2 Te4 3.6165(14) 3_556 no
Te2 Te4 3.6165(14) 6_556 no
Te3 Te4 4.0430(14) 6_556 no
Te3 Te4 4.0430(14) 3_556 no
Te4 Co2 4.1629(15) 3_456 no
Te4 Te3 4.0430(14) 6_456 no
Te4 Co2 4.1629(15) 6_456 no
Te4 C1 3.829(11) 6_456 no
Te4 Te2 3.6165(14) 3_456 no
Te4 Te3 4.0430(14) 3_456 no
Te4 C1 3.829(11) 3_456 no
Te4 Te2 3.6165(14) 6_456 no
Te1 H18A 3.4402 8_545 no
Nb1 C20 3.612(10) 8_545 no
Nb1 H21B 3.5398 8_545 no
Nb1 H19B 3.6031 8_545 no
Nb1 H20A 3.6402 8_545 no
Co2 Te4 4.1629(15) 6_556 no
Co2 Te4 4.1629(15) 3_556 no
Co5 Co6 3.5728(19) 8_555 no
Co6 Co5 3.5728(19) 8_555 no
O1 O3 3.170(14) 6_556 no
O2 C14 3.354(12) 8_545 no
O2 C13 3.212(13) 8_545 no
O2 C12 3.300(13) 8_545 no
O3 O1 3.170(14) 6_456 no
O3 C17 3.226(16) 3_446 no
O3 O7 3.185(13) 5_556 no
O5 C20 3.259(14) 7_454 no
O5 O9 3.106(12) 5_556 no
O5 Te1 3.573(9) 5_556 no
O5 C9 3.258(14) 5_556 no
O7 C3 3.359(15) 5_556 no
O7 O3 3.185(13) 5_556 no
O7 C19 3.251(12) 4_556 no
O7 Te1 3.724(9) 5_556 no
O9 O5 3.106(12) 5_556 no
O10 C21 3.377(16) . no
O10 C21 3.377(16) 8_545 no
O11 C18 3.254(15) . no
O11 C18 3.255(15) 8_545 no
O1 H18A 2.8754 8_545 no
O3 H17B 2.6413 3_446 no
O4 H20C 2.7372 7_454 no
O4 H20C 2.7372 2_454 no
O5 H20C 2.6661 7_454 no
O6 H18C 2.8214 5_556 no
O6 H18C 2.8214 4_556 no
O6 H19B 2.8347 4_556 no
O6 H19B 2.8347 5_556 no
O7 H19A 2.6386 4_556 no
O9 H21A 2.9094 3_546 no
O9 H17C 2.7005 7_554 no
O10 H21B 2.5476 8_545 no
O10 H21B 2.5476 . no
O11 H19C 2.6074 6_556 no
O11 H18B 2.4307 . no
O11 H19C 2.6074 3_546 no
O11 H18B 2.4307 8_545 no
C1 Te4 3.829(11) 6_556 no
C1 Te4 3.829(11) 3_556 no
C3 O7 3.359(15) 5_556 no
C4 C6 3.264(18) . no
C6 C4 3.264(18) . no
C6 C8 3.38(2) . no
C8 C6 3.38(2) . no
C9 O5 3.258(14) 5_556 no
C12 O2 3.300(13) 8_545 no
C13 O2 3.212(13) 8_545 no
C14 O2 3.354(12) 8_545 no
C17 O3 3.226(16) 3_546 no
C18 O11 3.254(15) . no
C19 C19 3.427(16) 8_545 no
C19 O7 3.251(12) 4_546 no
C20 O5 3.259(14) 7_445 no
C20 C20 3.378(16) 8_545 no
C21 O10 3.377(16) . no
C1 H18A 2.9874 8_545 no
C10 H17C 3.0407 8_545 no
C10 H21B 2.5070 . no
C10 H21B 2.5070 8_545 no
C10 H17C 3.0407 . no
C11 H17A 2.8086 . no
C11 H18B 2.4597 . no
C11 H18B 2.4597 8_545 no
C11 H17A 2.8086 8_545 no
C18 H19B 3.0790 . no
C18 H19A 3.0716 . no
C19 H18C 2.6882 . no
C19 H19B 2.8604 8_545 no
C20 H21C 2.7246 . no
C20 H20A 2.6061 8_545 no
C20 H19C 2.7326 . no
C21 H17C 2.8258 . no
C21 H20C 2.7397 . no
H17A C11 2.8086 . no
H17B O3 2.6413 3_546 no
H17C O9 2.7005 7_545 no
H17C C21 2.8258 . no
H17C C10 3.0407 . no
H18A Te1 3.4402 8_545 no
H18A O1 2.8754 8_545 no
H18A C1 2.9874 8_545 no
H18B O11 2.4307 . no
H18B C11 2.4597 . no
H18C C19 2.6882 . no
H18C H19A 2.5760 . no
H18C H19B 2.4617 . no
H18C O6 2.8214 4_546 no
H18C O6 2.8214 5_556 no
H19A C18 3.0716 . no
H19A O7 2.6386 4_546 no
H19A H18C 2.5760 . no
H19B H18C 2.4617 . no
H19B O6 2.8347 4_546 no
H19B C18 3.0790 . no
H19B C19 2.8604 8_545 no
H19B H19B 2.1064 8_545 no
H19B O6 2.8347 5_556 no
H19C C20 2.7326 . no
H19C H20A 2.4972 . no
H19C O11 2.6074 3_446 no
H19C O11 2.6074 6_456 no
H20A H19C 2.4972 . no
H20A C20 2.6061 8_545 no
H20A H20A 1.7271 8_545 no
H20C O4 2.7372 7_445 no
H20C O5 2.6661 7_445 no
H20C O4 2.7372 2_455 no
H20C C21 2.7397 . no
H20C H21C 2.0604 . no
H21A O9 2.9094 3_446 no
H21B O10 2.5476 . no
H21B C10 2.5070 . no
H21C C20 2.7246 . no
H21C H20C 2.0604 . no

loop_
_geom_hbond_atom_site_label_D
_geom_hbond_atom_site_label_H
_geom_hbond_atom_site_label_A
_geom_hbond_distance_DH
_geom_hbond_distance_HA
_geom_hbond_distance_DA
_geom_hbond_angle_DHA
_geom_hbond_publ_flag
C18 H18B O11 0.9800 2.4300 3.254(15) 141.00 yes
C21 H21B O10 0.9800 2.5500 3.377(16) 142.00 yes

loop_
_geom_torsion_atom_site_label_1
_geom_torsion_atom_site_label_2
_geom_torsion_atom_site_label_3
_geom_torsion_atom_site_label_4
_geom_torsion
_geom_torsion_site_symmetry_1
_geom_torsion_site_symmetry_2
_geom_torsion_site_symmetry_3
_geom_torsion_site_symmetry_4
_geom_torsion_publ_flag
Co1 Te1 Co2 C1 -177.6(3) . . . . no
Co3 Te1 Co2 C1 112.4(3) . . . . no
Co4 Te1 Co2 C1 153.6(3) . . . . no
Co5 Te1 Co2 C1 -144.7(3) . . . . no
Co6 Te1 Co2 C1 -109.7(3) . . . . no
Co3 Te1 Co6 C7 -141.7(3) . . . . no
Co4 Te1 Co6 C7 -74.9(3) . . . . no
Co5 Te1 Co6 C7 -41.2(3) . . . . no
Co1 Te1 Co6 C8 -60.8(5) . . . . no
Co2 Te1 Co6 C8 -129.7(5) . . . . no
Co3 Te1 Co6 C8 -91.2(5) . . . . no
Co4 Te1 Co6 C8 -24.4(5) . . . . no
Co5 Te1 Co6 C8 9.4(5) . . . . no
Co1 Te1 Co6 C9 164.2(3) . . . . no
Co2 Te1 Co6 C9 95.2(3) . . . . no
Co3 Te1 Co6 C9 133.7(3) . . . . no
Co4 Te1 Co6 C9 -159.5(3) . . . . no
Co5 Te1 Co6 C9 -125.7(3) . . . . no
Co3 Te1 Co4 Co4 67.29(7) . . . 8_555 no
Co5 Te1 Co4 Co4 -70.92(8) . . . 8_555 no
Co6 Te1 Co4 Co4 -37.79(9) . . . 8_555 no
Co1 Te1 Co5 C5 -136.9(4) . . . . no
Co2 Te1 Co5 C5 -170.1(4) . . . . no
Co1 Te1 Co3 Te3 -69.37(6) . . . . no
Co2 Te1 Co3 Te3 -0.56(5) . . . . no
Co4 Te1 Co3 Te3 -136.84(7) . . . . no
Co5 Te1 Co3 Te3 -99.97(6) . . . . no
Co6 Te1 Co3 Te3 -39.45(7) . . . . no
Co1 Te1 Co3 Te4 69.46(6) . . . . no
Co2 Te1 Co3 Te4 138.27(7) . . . . no
Co4 Te1 Co3 Te4 2.00(5) . . . . no
Co5 Te1 Co3 Te4 38.87(7) . . . . no
Co6 Te1 Co3 Te4 99.39(6) . . . . no
Co1 Te1 Co3 C2 -180.0(4) . . . . no
Co2 Te1 Co3 C2 -111.2(4) . . . . no
Co4 Te1 Co3 C2 112.6(4) . . . . no
Co5 Te1 Co3 C2 149.4(4) . . . . no
Co6 Te1 Co3 C2 -150.0(4) . . . . no
Co1 Te1 Co4 C4 64.4(4) . . . . no
Co2 Te1 Co4 C4 93.2(4) . . . . no
Co3 Te1 Co4 C4 133.3(4) . . . . no
Co5 Te1 Co4 C4 -4.9(4) . . . . no
Co6 Te1 Co4 C4 28.3(4) . . . . no
Co1 Te1 Co4 C5 107.3(3) . . . . no
Co2 Te1 Co1 Te4 -108.09(5) . . . . no
Co3 Te1 Co1 Te4 -35.71(4) . . . . no
Co4 Te1 Co1 Te4 39.99(4) . . . . no
Co5 Te1 Co1 Te4 109.75(5) . . . . no
Co6 Te1 Co1 Te4 177.82(6) . . . . no
Co2 Te1 Co4 Co4 27.20(9) . . . 8_555 no
Co2 Te1 Co4 C3 -145.1(3) . . . . no
Co3 Te1 Co4 C3 -105.0(3) . . . . no
Co5 Te1 Co4 C3 116.8(3) . . . . no
Co6 Te1 Co4 C3 150.0(3) . . . . no
Co3 Te1 Co5 C5 -105.7(4) . . . . no
Co4 Te1 Co5 C5 -66.5(4) . . . . no
Co6 Te1 Co5 C5 152.7(4) . . . . no
Co1 Te1 Co5 C7 125.3(4) . . . . no
Co2 Te1 Co5 C7 92.0(4) . . . . no
Co1 Te1 Co4 Te4 -70.73(6) . . . . no
Co2 Te1 Co4 Te4 -41.92(7) . . . . no
Co3 Te1 Co4 Te4 -1.83(5) . . . . no
Co5 Te1 Co4 Te4 -140.04(7) . . . . no
Co6 Te1 Co4 Te4 -106.91(5) . . . . no
Co1 Te1 Co4 C3 -173.9(3) . . . . no
Co2 Te1 Co6 Te2 0.02(6) . . . . no
Co3 Te1 Co6 Te2 38.53(6) . . . . no
Co4 Te1 Co6 Te2 105.31(5) . . . . no
Co5 Te1 Co6 Te2 139.07(7) . . . . no
Co2 Te1 Co6 C7 179.8(3) . . . . no
Co5 Te1 Co4 C5 38.0(3) . . . . no
Co6 Te1 Co4 C5 71.2(3) . . . . no
Co1 Te1 Co4 Co4 -1.61(7) . . . 8_555 no
Co1 Te1 Co2 Te2 -67.96(7) . . . . no
Co3 Te1 Co2 Te2 -137.97(7) . . . . no
Co2 Te1 Co4 C5 136.1(3) . . . . no
Co3 Te1 Co4 C5 176.2(3) . . . . no
Co1 Te1 Co6 C7 -111.3(3) . . . . no
Co4 Te1 Co5 C7 -164.3(4) . . . . no
Co6 Te1 Co5 C7 54.8(4) . . . . no
Co1 Te1 Co2 Te3 70.58(6) . . . . no
Co3 Te1 Co2 Te3 0.56(5) . . . . no
Co4 Te1 Co2 Te3 41.83(7) . . . . no
Co5 Te1 Co2 Te3 103.53(6) . . . . no
Co3 Te1 Co5 C7 156.5(4) . . . . no
Co6 Te1 Co2 Te3 138.51(7) . . . . no
Co1 Te1 Co6 Te2 68.94(6) . . . . no
Co6 Te1 Co2 Te2 -0.03(5) . . . . no
Co4 Te1 Co2 Te2 -96.70(7) . . . . no
Co5 Te1 Co2 Te2 -35.01(7) . . . . no
Co6 Te2 Co2 Te1 50.62(7) 8_555 . . . no
Co2 Te2 Co2 Te3 -33.30(5) 8_555 . . . no
Co2 Te2 Co2 Te1 109.26(7) 8_555 . . . no
Co6 Te2 Co2 C1 109.4(4) . . . . no
Co6 Te2 Co2 Te1 0.03(7) . . . . no
Co6 Te2 Co2 Te3 -142.53(6) . . . . no
Co2 Te2 Co6 Te1 -58.32(6) 8_555 . . . no
Co2 Te2 Co6 C8 159.2(3) . . . . no
Co2 Te2 Co6 C8 100.9(3) 8_555 . . . no
Co6 Te2 Co2 Te3 -91.93(5) 8_555 . . . no
Co6 Te2 Co6 C9 144.2(3) 8_555 . . . no
Co6 Te2 Co6 C8 45.2(3) 8_555 . . . no
Co2 Te2 Co6 Te1 -0.02(6) . . . . no
Co6 Te2 Co2 C1 160.0(4) 8_555 . . . no
Co2 Te2 Co6 C9 -101.8(3) . . . . no
Co2 Te2 Co6 C9 -160.1(3) 8_555 . . . no
Co6 Te2 Co6 Te1 -114.02(6) 8_555 . . . no
Co2 Te2 Co2 C1 -141.4(4) 8_555 . . . no
Co3 Te3 Co2 C1 -165.6(3) 8_555 . . . no
Co2 Te3 Co3 Te1 57.05(6) 8_555 . . . no
Co2 Te3 Co3 Te4 -141.65(7) . . . . no
Co3 Te3 Co2 Te1 -55.83(6) 8_555 . . . no
Co3 Te3 Co2 Te2 143.70(6) . . . . no
Co2 Te3 Co2 C1 139.0(3) 8_555 . . . no
Co2 Te3 Co3 Te1 0.57(5) . . . . no
Co3 Te3 Co2 Te2 88.44(5) 8_555 . . . no
Co3 Te3 Co3 Te1 111.99(6) 8_555 . . . no
Co2 Te3 Co2 Te1 -111.20(7) 8_555 . . . no
Co3 Te3 Co2 Te1 -0.56(5) . . . . no
Co2 Te3 Co3 Te4 -85.17(6) 8_555 . . . no
Co3 Te3 Co3 Te4 -30.23(5) 8_555 . . . no
Co3 Te3 Co2 C1 -110.4(3) . . . . no
Co2 Te3 Co2 Te2 33.07(5) 8_555 . . . no
Co3 Te3 Co3 C2 -133.9(4) 8_555 . . . no
Co2 Te3 Co3 C2 114.6(4) . . . . no
Co2 Te3 Co3 C2 171.1(4) 8_555 . . . no
Co3 Te4 Co3 Te3 30.43(5) 8_555 . . . no
Co4 Te4 Co3 Te1 -52.89(6) 8_555 . . . no
Co1 Te4 Co3 Te3 86.13(5) . . . . no
Co4 Te4 Co4 C3 -137.5(4) 8_555 . . . no
Co3 Te4 Co1 Te1 134.60(6) 8_555 . . . no
Co4 Te4 Co3 Te3 89.37(6) 8_555 . . . no
Co1 Te4 Co3 C2 -170.2(4) . . . . no
Co3 Te4 Co3 Te1 -111.83(6) 8_555 . . . no
Co3 Te4 Co4 Te1 59.03(6) 8_555 . . . no
Co4 Te4 Co4 Te1 115.52(7) 8_555 . . . no
Co1 Te4 Co4 C3 162.8(4) . . . . no
Co3 Te4 Co4 C3 108.8(4) . . . . no
Co4 Te4 Co3 Te3 140.23(6) . . . . no
Co1 Te4 Co4 Te1 55.79(4) . . . . no
Co3 Te4 Co4 Te1 1.84(5) . . . . no
Co1 Te4 Co3 Te1 -56.13(5) . . . . no
Co4 Te4 Co3 Te1 -2.03(5) . . . . no
Co3 Te4 Co1 Te1 44.21(4) . . . . no
Co4 Te4 Co1 Te1 -49.79(5) . . . . no
Co4 Te4 Co3 C2 -116.1(4) . . . . no
Co3 Te4 Co4 C3 166.0(4) 8_555 . . . no
Co1 Te4 Co4 C4 -101.2(3) . . . . no
Co3 Te4 Co4 C4 -155.2(3) . . . . no
Co4 Te4 Co1 Te1 -131.40(6) 8_555 . . . no
Co3 Te4 Co1 Te1 -134.60(6) . . . 8_555 no
Co4 Te4 Co1 Te1 131.40(6) . . . 8_555 no
Co3 Te4 Co4 Co4 -113.68(5) . . . 8_555 no
Co3 Te4 Co4 C4 -98.0(3) 8_555 . . . no
Co3 Te4 Co3 C2 134.1(4) 8_555 . . . no
Co4 Te4 Co3 C2 -166.9(4) 8_555 . . . no
Co4 Te4 Co4 C4 -41.5(3) 8_555 . . . no
Co1 Te4 Co4 Co4 -59.73(5) . . . 8_555 no
C14 Nb1 C14 C15 -108.5(5) 8_545 . . . no
C13 Nb1 C14 C15 -134.2(5) 8_545 . . . no
C12 Nb1 C14 C15 -119.7(7) 8_545 . . . no
C15 Nb1 C14 C15 -75.7(6) 8_545 . . . no
C16 Nb1 C14 C15 -65.1(7) 8_545 . . . no
C13 Nb1 C16 C12 38.3(5) . . . . no
C10 Nb1 C14 C19 174.4(9) . . . . no
C11 Nb1 C14 C19 -89.0(9) . . . . no
C12 Nb1 C14 C19 -158.4(10) . . . . no
C13 Nb1 C14 C19 -120.9(11) . . . . no
C10 Nb1 C16 C12 -89.8(6) . . . . no
C11 Nb1 C16 C12 -10.6(7) . . . . no
C10 Nb1 C16 C15 154.9(6) . . . . no
C11 Nb1 C16 C15 -125.9(7) . . . . no
C12 Nb1 C16 C15 -115.3(8) . . . . no
C13 Nb1 C16 C15 -77.0(6) . . . . no
C14 Nb1 C16 C15 -36.4(5) . . . . no
C12 Nb1 C16 C15 119.6(7) 8_545 . . . no
C14 Nb1 C16 C15 18.7(7) 8_545 . . . no
C15 Nb1 C16 C15 52.7(6) 8_545 . . . no
C16 Nb1 C16 C15 90.5(6) 8_545 . . . no
C14 Nb1 C16 C12 78.9(6) . . . . no
C15 Nb1 C16 C12 115.3(8) . . . . no
C12 Nb1 C16 C12 -125.1(7) 8_545 . . . no
C14 Nb1 C16 C12 134.0(6) 8_545 . . . no
C15 Nb1 C16 C12 168.0(5) 8_545 . . . no
C16 Nb1 C16 C12 -154.2(5) 8_545 . . . no
C12 Nb1 C12 C17 -2.1(14) 8_545 . . . no
C13 Nb1 C12 C17 73.9(13) 8_545 . . . no
C14 Nb1 C12 C17 146.0(9) 8_545 . . . no
C15 Nb1 C12 C17 -144.5(9) 8_545 . . . no
C16 Nb1 C12 C17 -76.0(12) 8_545 . . . no
C11 Nb1 C14 C15 147.5(6) . . . . no
C12 Nb1 C14 C15 78.2(6) . . . . no
C15 Nb1 C13 C14 -15.9(8) 8_545 . . . no
C10 Nb1 C13 C18 -104.7(10) . . . . no
C11 Nb1 C13 C18 -25.6(10) . . . . no
C12 Nb1 C13 C18 -121.7(12) . . . . no
C14 Nb1 C13 C18 122.1(12) . . . . no
C15 Nb1 C13 C18 159.3(11) . . . . no
C16 Nb1 C13 C18 -160.3(11) . . . . no
C12 Nb1 C13 C18 2.0(14) 8_545 . . . no
C13 Nb1 C13 C18 32.7(11) 8_545 . . . no
C14 Nb1 C13 C18 71.1(10) 8_545 . . . no
C15 Nb1 C13 C18 106.2(10) 8_545 . . . no
C11 Nb1 C12 C16 170.3(7) . . . . no
C13 Nb1 C12 C16 -113.9(8) . . . . no
C14 Nb1 C12 C16 -77.5(5) . . . . no
C15 Nb1 C12 C16 -36.7(5) . . . . no
C12 Nb1 C12 C16 121.1(7) 8_545 . . . no
C13 Nb1 C12 C16 -162.9(6) 8_545 . . . no
C14 Nb1 C12 C16 -90.8(8) 8_545 . . . no
C15 Nb1 C12 C16 -21.3(9) 8_545 . . . no
C10 Nb1 C14 C13 -64.7(8) . . . . no
C11 Nb1 C14 C13 31.9(6) . . . . no
C12 Nb1 C14 C13 -37.5(6) . . . . no
C15 Nb1 C14 C13 -115.6(8) . . . . no
C16 Nb1 C14 C13 -79.5(6) . . . . no
C12 Nb1 C14 C13 124.6(7) 8_545 . . . no
C13 Nb1 C14 C13 110.1(6) 8_545 . . . no
C14 Nb1 C14 C13 135.8(6) 8_545 . . . no
C15 Nb1 C14 C13 168.7(5) 8_545 . . . no
C16 Nb1 C14 C13 179.2(5) 8_545 . . . no
C10 Nb1 C14 C15 50.9(8) . . . . no
C13 Nb1 C13 C14 -89.3(6) 8_545 . . . no
C14 Nb1 C13 C14 -50.9(6) 8_545 . . . no
C13 Nb1 C14 C15 115.6(8) . . . . no
C16 Nb1 C14 C15 36.1(5) . . . . no
C14 Nb1 C12 C13 36.5(5) . . . . no
C15 Nb1 C12 C13 77.2(6) . . . . no
C16 Nb1 C12 C13 113.9(8) . . . . no
C12 Nb1 C12 C13 -125.0(7) 8_545 . . . no
C13 Nb1 C12 C13 -49.0(9) 8_545 . . . no
C14 Nb1 C12 C13 23.2(9) 8_545 . . . no
C15 Nb1 C12 C13 92.7(8) 8_545 . . . no
C16 Nb1 C12 C13 161.1(6) 8_545 . . . no
C15 Nb1 C14 C19 123.5(11) . . . . no
C16 Nb1 C14 C19 159.6(10) . . . . no
C12 Nb1 C14 C19 3.8(12) 8_545 . . . no
C13 Nb1 C14 C19 -10.7(10) 8_545 . . . no
C14 Nb1 C14 C19 14.9(9) 8_545 . . . no
C15 Nb1 C14 C19 47.8(9) 8_545 . . . no
C16 Nb1 C14 C19 58.3(10) 8_545 . . . no
C14 Nb1 C13 C12 -116.2(8) . . . . no
C10 Nb1 C16 C21 33.2(9) . . . . no
C11 Nb1 C16 C21 112.4(10) . . . . no
C12 Nb1 C16 C21 123.0(11) . . . . no
C13 Nb1 C16 C21 161.2(10) . . . . no
C14 Nb1 C16 C21 -158.2(10) . . . . no
C15 Nb1 C16 C21 -121.7(11) . . . . no
C12 Nb1 C16 C21 -2.1(13) 8_545 . . . no
C14 Nb1 C16 C21 -103.0(9) 8_545 . . . no
C15 Nb1 C16 C21 -69.0(10) 8_545 . . . no
C16 Nb1 C16 C21 -31.3(10) 8_545 . . . no
C12 Nb1 C13 C14 -120.1(7) 8_545 . . . no
C16 Nb1 C13 C14 77.7(6) . . . . no
C12 Nb1 C15 C14 -79.0(6) . . . . no
C10 Nb1 C12 C13 -164.0(7) . . . . no
C11 Nb1 C12 C13 -75.8(7) . . . . no
C12 Nb1 C15 C14 121.9(7) 8_545 . . . no
C13 Nb1 C15 C14 67.1(7) 8_545 . . . no
C14 Nb1 C15 C14 76.1(5) 8_545 . . . no
C15 Nb1 C15 C14 108.9(5) 8_545 . . . no
C16 Nb1 C15 C14 135.1(5) 8_545 . . . no
C10 Nb1 C15 C16 -25.4(6) . . . . no
C11 Nb1 C15 C16 74.1(8) . . . . no
C12 Nb1 C15 C16 38.2(5) . . . . no
C10 Nb1 C12 C16 82.1(6) . . . . no
C12 Nb1 C15 C16 -120.9(7) 8_545 . . . no
C13 Nb1 C15 C16 -175.6(5) 8_545 . . . no
C14 Nb1 C15 C16 -166.6(5) 8_545 . . . no
C15 Nb1 C15 C16 -133.8(5) 8_545 . . . no
C16 Nb1 C15 C16 -107.6(5) 8_545 . . . no
C10 Nb1 C15 C20 97.0(9) . . . . no
C11 Nb1 C15 C20 -163.5(9) . . . . no
C12 Nb1 C15 C20 160.6(10) . . . . no
C16 Nb1 C12 C16 47.2(9) 8_545 . . . no
C10 Nb1 C12 C17 -41.1(10) . . . . no
C11 Nb1 C12 C17 47.1(11) . . . . no
C13 Nb1 C12 C17 122.8(12) . . . . no
C14 Nb1 C12 C17 159.3(11) . . . . no
C15 Nb1 C12 C17 -159.9(11) . . . . no
C16 Nb1 C12 C17 -123.2(12) . . . . no
C16 Nb1 C15 C20 14.8(9) 8_545 . . . no
C12 Nb1 C13 C14 116.2(8) . . . . no
C15 Nb1 C13 C14 37.2(5) . . . . no
C10 Nb1 C15 C14 -142.7(6) . . . . no
C11 Nb1 C15 C14 -43.2(8) . . . . no
C13 Nb1 C15 C14 -37.1(5) . . . . no
C16 Nb1 C15 C14 -117.3(8) . . . . no
C11 Nb1 C13 C12 96.2(7) . . . . no
C13 Nb1 C15 C16 80.2(6) . . . . no
C15 Nb1 C13 C12 -79.0(6) . . . . no
C16 Nb1 C13 C12 -38.5(5) . . . . no
C12 Nb1 C13 C12 123.7(7) 8_545 . . . no
C13 Nb1 C13 C12 154.4(5) 8_545 . . . no
C14 Nb1 C13 C12 -167.2(5) 8_545 . . . no
C15 Nb1 C13 C12 -132.1(6) 8_545 . . . no
C12 Nb1 C15 C20 1.5(12) 8_545 . . . no
C14 Nb1 C15 C16 117.3(8) . . . . no
C15 Nb1 C15 C20 -11.4(9) 8_545 . . . no
C14 Nb1 C15 C20 -44.2(9) 8_545 . . . no
C13 Nb1 C15 C20 -157.4(10) . . . . no
C14 Nb1 C15 C20 -120.3(11) . . . . no
C10 Nb1 C13 C12 17.0(7) . . . . no
C16 Nb1 C15 C20 122.4(10) . . . . no
C10 Nb1 C13 C14 133.2(6) . . . . no
C11 Nb1 C13 C14 -147.6(7) . . . . no
C13 Nb1 C15 C20 -53.2(10) 8_545 . . . no
Co4 Co4 C5 O5 -117.8(11) 8_555 . . . no
C4 Co4 Co4 Te4 121.2(4) . . 8_555 . no
Te1 Co4 Co4 C4 139.2(5) . . 8_555 . no
Te1 Co4 Co4 Te4 -99.63(7) . . 8_555 . no
C5 Co4 Co4 C5 0.0(4) . . 8_555 8_555 no
C4 Co4 C5 O5 -80.6(11) . . . . no
Te1 Co4 Co4 C3 -169.4(5) . . 8_555 8_555 no
C3 Co4 C4 O4 -20.6(16) . . . . no
Te1 Co4 C4 Co4 -90.6(5) . . . 8_555 no
Te4 Co4 C4 Co4 48.6(3) . . . 8_555 no
C3 Co4 Co4 C5 -101.1(5) . . 8_555 8_555 no
C3 Co4 Co4 C4 -51.4(6) . . 8_555 . no
Te1 Co4 Co4 Te1 0.00(12) . . 8_555 8_555 no
C3 Co4 C5 O5 17.1(11) . . . . no
C5 Co4 C4 Co4 -133.7(4) . . . 8_555 no
Te1 Co4 Co4 C5 89.5(3) . . 8_555 8_555 no
Te4 Co4 Co4 C4 -121.2(4) . . 8_555 . no
C3 Co4 Co4 Te4 69.8(5) . . 8_555 . no
Co4 Co4 C4 O4 -166.4(18) 8_555 . . . no
C5 Co4 Co4 Te4 170.9(3) . . 8_555 . no
C3 Co4 C4 Co4 145.8(4) . . . 8_555 no
Te4 Co4 C4 O4 -117.8(15) . . . . no
Te1 Co4 C4 O4 103.0(15) . . . . no
C3 Co4 Co4 Te1 169.4(5) . . 8_555 8_555 no
C3 Co4 Co4 C3 0.0(7) . . 8_555 8_555 no
Te1 Co4 C5 Co5 -58.9(3) . . . . no
C3 Co4 C5 Co5 -163.9(5) . . . . no
C4 Co4 C5 Co5 98.4(5) . . . . no
C5 Co4 Co4 C4 49.7(5) . . 8_555 . no
C5 Co4 Co4 Te1 -89.5(3) . . 8_555 8_555 no
Te4 Co4 C4 Co4 -48.6(3) . 8_555 . . no
Co4 Co4 C4 O4 166.4(18) . 8_555 . . no
C5 Co4 C4 O4 59.9(15) . . . . no
Te1 Co4 C5 O5 122.1(12) . . . . no
Co4 Co4 C5 Co5 61.2(4) 8_555 . . . no
C5 Co4 Co4 C3 101.1(5) . . 8_555 8_555 no
C5 Co5 C6 Co5 135.0(6) . . . 8_555 no
C6 Co5 C7 Co6 114.1(4) . . . . no
C5 Co5 C7 O7 26(3) . . . . no
C6 Co5 C7 O7 -66(3) . . . . no
C7 Co5 C6 O6 53.5(18) . . . . no
C7 Co5 C5 Co4 149.6(4) . . . . no
C7 Co5 C6 Co5 -127.2(5) . . . 8_555 no
Te1 Co5 C7 Co6 -57.3(3) . . . . no
C5 Co5 C7 Co6 -153.5(5) . . . . no
C6 Co5 C5 Co4 -116.9(4) . . . . no
Te1 Co5 C5 Co4 56.77(17) . . . . no
Te1 Co5 C7 O7 122(3) . . . . no
C5 Co5 C6 O6 -44.2(18) . . . . no
C9 Co6 C7 O7 -22.5(13) . . . . no
Te1 Co6 C7 O7 -123.9(13) . . . . no
Te1 Co6 C8 O8 -103.4(18) . . . . no
Te2 Co6 C8 Co6 54.1(3) . 8_555 . . no
C9 Co6 C7 Co5 157.2(5) . . . . no
C7 Co6 C8 O8 -53.0(18) . . . . no
C8 Co6 C7 O7 77.1(13) . . . . no
C8 Co6 C7 Co5 -103.1(5) . . . . no
Te2 Co6 C8 Co6 -54.1(3) . . . 8_555 no
C7 Co6 C8 Co6 130.4(5) . . . 8_555 no
C9 Co6 C8 Co6 -144.6(4) . . . 8_555 no
Te2 Co6 C8 O8 122.5(18) . . . . no
Te1 Co6 C8 Co6 80.0(6) . . . 8_555 no
Te1 Co6 C7 Co5 55.8(3) . . . . no
C9 Co6 C8 O8 32.0(19) . . . . no
C13 C12 C16 C15 -1.5(11) . . . . no
C17 C12 C16 C15 -167.9(10) . . . . no
C17 C12 C16 C21 3.4(17) . . . . no
Nb1 C12 C16 C21 -123.0(11) . . . . no
Nb1 C12 C16 C15 65.8(7) . . . . no
Nb1 C12 C13 C14 -65.5(7) . . . . no
C13 C12 C16 Nb1 -67.2(7) . . . . no
C17 C12 C16 Nb1 126.3(11) . . . . no
C13 C12 C16 C21 169.8(10) . . . . no
Nb1 C12 C13 C18 125.6(11) . . . . no
C16 C12 C13 Nb1 66.9(7) . . . . no
C17 C12 C13 C18 -0.9(17) . . . . no
C17 C12 C13 Nb1 -126.5(11) . . . . no
C17 C12 C13 C14 168.0(10) . . . . no
C16 C12 C13 C14 1.5(11) . . . . no
C16 C12 C13 C18 -167.4(10) . . . . no
C18 C13 C14 C19 -1.2(16) . . . . no
Nb1 C13 C14 C19 126.4(9) . . . . no
Nb1 C13 C14 C15 -64.2(6) . . . . no
C18 C13 C14 Nb1 -127.6(10) . . . . no
C12 C13 C14 C15 -0.9(11) . . . . no
C18 C13 C14 C15 168.2(10) . . . . no
C12 C13 C14 Nb1 63.3(7) . . . . no
C12 C13 C14 C19 -170.4(9) . . . . no
C19 C14 C15 C20 0.6(15) . . . . no
C19 C14 C15 C16 169.2(9) . . . . no
C19 C14 C15 Nb1 -127.0(9) . . . . no
C13 C14 C15 C20 -168.6(9) . . . . no
Nb1 C14 C15 C20 127.6(10) . . . . no
C13 C14 C15 C16 0.0(11) . . . . no
Nb1 C14 C15 C16 -63.8(7) . . . . no
C13 C14 C15 Nb1 63.8(6) . . . . no
Nb1 C15 C16 C12 -63.8(7) . . . . no
C20 C15 C16 C12 169.2(10) . . . . no
C20 C15 C16 C21 -2.4(17) . . . . no
C14 C15 C16 Nb1 64.7(7) . . . . no
C14 C15 C16 C12 0.9(11) . . . . no
Nb1 C15 C16 C21 124.7(10) . . . . no
C20 C15 C16 Nb1 -127.0(10) . . . . no
C14 C15 C16 C21 -170.6(10) . . . . no
